data_4037406
loop_
_publ_author_name
'Hu, Weigao'
'Zheng, Jia'
'Li, Jianxiao'
'Liu, Bifu'
'Wu, Wanqing'
'Liu, Haiyang'
'Jiang, Huanfeng'

_publ_section_title
;
 Assembly of Polysubstituted Maleimides via Palladium-Catalyzed
 Cyclization Reaction of Alkynes with Isocyanides.
;
_journal_issue 24
_journal_name_full 'The Journal of organic chemistry'
_journal_page_first 12451
_journal_page_last 12458
_journal_paper_doi 10.1021/acs.joc.6b02227
_journal_volume 81
_journal_year 2016
_chemical_formula_sum 'C16 H17 N O4'
_chemical_formula_weight 287.31
_space_group_IT_number 15
_space_group_name_Hall '-C 2yc'
_space_group_name_H-M_alt 'C 1 2/c 1'
_atom_sites_solution_hydrogens geom
_atom_sites_solution_primary direct
_atom_sites_solution_secondary difmap
_audit_creation_method SHELXL-97
_cell_angle_alpha 90.00
_cell_angle_beta 112.11(3)
_cell_angle_gamma 90.00
_cell_formula_units_Z 8
_cell_length_a 17.068(3)
_cell_length_b 11.049(2)
_cell_length_c 16.748(3)
_cell_measurement_temperature 293(2)
_cell_volume 2926.2(11)
_computing_structure_refinement 'SHELXL-97 (Sheldrick, 1997)'
_computing_structure_solution 'SHELXS-97 (Sheldrick, 1990)'
_diffrn_ambient_temperature 293(2)
_diffrn_measured_fraction_theta_full 0.998
_diffrn_measured_fraction_theta_max 0.998
_diffrn_radiation_monochromator graphite
_diffrn_radiation_source 'fine-focus sealed tube'
_diffrn_radiation_type MoK\a
_diffrn_radiation_wavelength 0.71073
_diffrn_reflns_av_R_equivalents 0.0264
_diffrn_reflns_av_sigmaI/netI 0.0237
_diffrn_reflns_limit_h_max 20
_diffrn_reflns_limit_h_min -20
_diffrn_reflns_limit_k_max 13
_diffrn_reflns_limit_k_min -13
_diffrn_reflns_limit_l_max 19
_diffrn_reflns_limit_l_min -19
_diffrn_reflns_number 11057
_diffrn_reflns_theta_full 25.00
_diffrn_reflns_theta_max 25.00
_diffrn_reflns_theta_min 3.07
_exptl_absorpt_coefficient_mu 0.094
_exptl_crystal_density_diffrn 1.304
_exptl_crystal_density_method 'not measured'
_exptl_crystal_F_000 1216
_refine_diff_density_max 0.240
_refine_diff_density_min -0.188
_refine_diff_density_rms 0.040
_refine_ls_extinction_coef 0.0006(5)
_refine_ls_extinction_expression Fc^*^=kFc[1+0.001xFc^2^\l^3^/sin(2\q)]^-1/4^
_refine_ls_extinction_method SHELXL
_refine_ls_goodness_of_fit_ref 1.108
_refine_ls_hydrogen_treatment mixed
_refine_ls_matrix_type full
_refine_ls_number_parameters 191
_refine_ls_number_reflns 2562
_refine_ls_number_restraints 0
_refine_ls_restrained_S_all 1.108
_refine_ls_R_factor_all 0.0563
_refine_ls_R_factor_gt 0.0380
_refine_ls_shift/su_max 0.000
_refine_ls_shift/su_mean 0.000
_refine_ls_structure_factor_coef Fsqd
_refine_ls_weighting_details 'calc w=1/[\s^2^(Fo^2^)+(0.0948P)^2^+0.0000P] where P=(Fo^2^+2Fc^2^)/3'
_refine_ls_weighting_scheme calc
_refine_ls_wR_factor_gt 0.1238
_refine_ls_wR_factor_ref 0.1480
_reflns_number_gt 1844
_reflns_number_total 2562
_reflns_threshold_expression >2sigma(I)
_cod_data_source_file jo6b02227_si_002.cif
_cod_data_source_block hu-2
_cod_original_cell_volume 2926.3(10)
_cod_database_code 4037406

loop_
_symmetry_equiv_pos_as_xyz
'x, y, z'
'-x, y, -z+1/2'
'x+1/2, y+1/2, z'
'-x+1/2, y+1/2, -z+1/2'
'-x, -y, -z'
'x, -y, z-1/2'
'-x+1/2, -y+1/2, -z'
'x+1/2, -y+1/2, z-1/2'

loop_
_atom_site_label
_atom_site_type_symbol
_atom_site_fract_x
_atom_site_fract_y
_atom_site_fract_z
_atom_site_U_iso_or_equiv
_atom_site_adp_type
_atom_site_occupancy
_atom_site_symmetry_multiplicity
_atom_site_calc_flag
_atom_site_refinement_flags
O1 O 1.14992(9) 0.53245(11) 0.22629(9) 0.0601(5) Uani 1 1 d .
O2 O 0.96783(9) 0.22836(10) 0.09212(9) 0.0563(4) Uani 1 1 d .
N1 N 1.08109(10) 0.35370(12) 0.16558(9) 0.0431(4) Uani 1 1 d .
C1 C 0.98984(12) 0.66555(14) 0.12753(11) 0.0440(5) Uani 1 1 d .
C9 C 1.08926(11) 0.47839(14) 0.17974(11) 0.0436(5) Uani 1 1 d .
C7 C 1.00448(11) 0.53419(14) 0.12926(11) 0.0426(5) Uani 1 1 d .
C10 C 1.14941(12) 0.25910(15) 0.19380(11) 0.0457(5) Uani 1 1 d .
C2 C 0.91844(14) 0.71190(16) 0.13628(13) 0.0550(5) Uani 1 1 d .
H2A H 0.8787 0.6599 0.1435 0.066 Uiso 1 1 calc R
C8 C 0.95142(12) 0.44460(14) 0.09279(11) 0.0421(5) Uani 1 1 d .
C5 C 1.03372(15) 0.86758(16) 0.11337(14) 0.0613(6) Uani 1 1 d .
H5A H 1.0727 0.9202 0.1055 0.074 Uiso 1 1 calc R
C6 C 1.04784(13) 0.74412(15) 0.11600(13) 0.0515(5) Uani 1 1 d .
H6A H 1.0962 0.7140 0.1100 0.062 Uiso 1 1 calc R
C3 C 0.90599(16) 0.83537(18) 0.13435(15) 0.0657(6) Uani 1 1 d .
H3A H 0.8583 0.8663 0.1414 0.079 Uiso 1 1 calc R
C12 C 1.15067(16) 0.19400(19) 0.11420(13) 0.0647(6) Uani 1 1 d .
H12A H 1.1633 0.2509 0.0774 0.097 Uiso 1 1 calc R
H12B H 1.0964 0.1581 0.0836 0.097 Uiso 1 1 calc R
H12C H 1.1931 0.1319 0.1314 0.097 Uiso 1 1 calc R
C11 C 1.13004(16) 0.17131(19) 0.25396(14) 0.0661(6) Uani 1 1 d .
H11A H 1.1297 0.2142 0.3037 0.099 Uiso 1 1 calc R
H11B H 1.1725 0.1093 0.2718 0.099 Uiso 1 1 calc R
H11C H 1.0756 0.1350 0.2244 0.099 Uiso 1 1 calc R
C4 C 0.96309(16) 0.91281(17) 0.12219(14) 0.0628(6) Uani 1 1 d .
H4A H 0.9538 0.9959 0.1199 0.075 Uiso 1 1 calc R
C13 C 1.23480(14) 0.31679(19) 0.24024(17) 0.0703(7) Uani 1 1 d .
H13A H 1.2349 0.3576 0.2909 0.106 Uiso 1 1 calc R
H13B H 1.2461 0.3741 0.2028 0.106 Uiso 1 1 calc R
H13C H 1.2777 0.2554 0.2566 0.106 Uiso 1 1 calc R
O4 O 0.81035(9) 0.40205(14) 0.06422(8) 0.0638(5) Uani 1 1 d .
C14 C 0.99742(12) 0.32747(14) 0.11489(11) 0.0415(5) Uani 1 1 d .
C15 C 0.86175(13) 0.45214(15) 0.03285(12) 0.0475(5) Uani 1 1 d .
O3 O 0.84008(12) 0.4981(2) -0.03600(11) 0.0985(7) Uani 1 1 d .
C16 C 0.72140(14) 0.4071(3) 0.01094(16) 0.0790(8) Uani 1 1 d .
H16A H 0.6896 0.3672 0.0399 0.119 Uiso 1 1 calc R
H16B H 0.7116 0.3674 -0.0429 0.119 Uiso 1 1 calc R
H16C H 0.7038 0.4901 0.0005 0.119 Uiso 1 1 calc R

loop_
_atom_site_aniso_label
_atom_site_aniso_U_11
_atom_site_aniso_U_22
_atom_site_aniso_U_33
_atom_site_aniso_U_23
_atom_site_aniso_U_13
_atom_site_aniso_U_12
O1 0.0448(9) 0.0466(7) 0.0722(9) -0.0088(6) 0.0031(7) -0.0036(6)
O2 0.0526(9) 0.0367(7) 0.0706(9) -0.0019(6) 0.0129(7) -0.0068(6)
N1 0.0375(9) 0.0343(7) 0.0510(8) 0.0000(6) 0.0093(7) 0.0010(6)
C1 0.0448(11) 0.0371(9) 0.0452(9) 0.0001(7) 0.0113(8) 0.0007(7)
C9 0.0396(11) 0.0379(9) 0.0489(9) -0.0023(7) 0.0117(8) -0.0023(7)
C7 0.0402(11) 0.0381(8) 0.0472(9) 0.0007(7) 0.0139(8) -0.0007(7)
C10 0.0433(11) 0.0405(9) 0.0484(9) 0.0008(7) 0.0119(8) 0.0079(7)
C2 0.0519(13) 0.0457(10) 0.0709(13) 0.0060(8) 0.0270(10) 0.0033(9)
C8 0.0379(10) 0.0391(8) 0.0466(9) 0.0022(7) 0.0127(8) -0.0008(7)
C5 0.0548(13) 0.0406(9) 0.0823(14) 0.0022(9) 0.0186(11) -0.0072(9)
C6 0.0440(11) 0.0420(9) 0.0655(11) -0.0004(8) 0.0172(9) -0.0015(8)
C3 0.0650(16) 0.0527(11) 0.0845(15) 0.0036(10) 0.0340(12) 0.0181(10)
C12 0.0698(16) 0.0623(12) 0.0625(12) -0.0031(9) 0.0256(11) 0.0169(11)
C11 0.0729(16) 0.0600(12) 0.0642(12) 0.0186(9) 0.0246(12) 0.0145(11)
C4 0.0684(15) 0.0385(9) 0.0738(13) -0.0010(9) 0.0180(11) 0.0034(10)
C13 0.0422(13) 0.0624(12) 0.0905(16) -0.0065(10) 0.0068(12) 0.0118(10)
O4 0.0356(8) 0.0880(10) 0.0597(8) 0.0127(7) 0.0088(6) -0.0082(7)
C14 0.0367(10) 0.0384(9) 0.0463(9) 0.0019(7) 0.0121(8) -0.0033(7)
C15 0.0417(11) 0.0422(9) 0.0513(10) 0.0039(8) 0.0092(9) -0.0005(8)
O3 0.0615(12) 0.1446(16) 0.0728(11) 0.0499(11) 0.0064(9) -0.0077(11)
C16 0.0357(13) 0.1092(18) 0.0817(15) -0.0024(13) 0.0102(11) -0.0075(12)

loop_
_atom_type_symbol
_atom_type_description
_atom_type_scat_dispersion_real
_atom_type_scat_dispersion_imag
_atom_type_scat_source
C C 0.0033 0.0016 'International Tables Vol C Tables 4.2.6.8 and 6.1.1.4'
H H 0.0000 0.0000 'International Tables Vol C Tables 4.2.6.8 and 6.1.1.4'
N N 0.0061 0.0033 'International Tables Vol C Tables 4.2.6.8 and 6.1.1.4'
O O 0.0106 0.0060 'International Tables Vol C Tables 4.2.6.8 and 6.1.1.4'

loop_
_geom_angle_atom_site_label_1
_geom_angle_atom_site_label_2
_geom_angle_atom_site_label_3
_geom_angle
C14 N1 C9 108.88(13)
C14 N1 C10 122.96(13)
C9 N1 C10 128.07(15)
C2 C1 C6 119.27(17)
C2 C1 C7 120.95(18)
C6 C1 C7 119.78(19)
O1 C9 N1 127.63(16)
O1 C9 C7 125.09(15)
N1 C9 C7 107.17(13)
C8 C7 C1 130.26(16)
C8 C7 C9 107.36(14)
C1 C7 C9 122.35(14)
N1 C10 C13 110.63(14)
N1 C10 C11 108.37(17)
C13 C10 C11 109.63(17)
N1 C10 C12 108.55(14)
C13 C10 C12 108.7(2)
C11 C10 C12 110.91(16)
C1 C2 C3 119.9(2)
C7 C8 C15 128.45(15)
C7 C8 C14 109.29(15)
C15 C8 C14 122.08(14)
C4 C5 C6 120.6(2)
C5 C6 C1 119.9(2)
C4 C3 C2 120.7(2)
C5 C4 C3 119.68(19)
C15 O4 C16 116.44(17)
O2 C14 N1 126.46(15)
O2 C14 C8 126.35(16)
N1 C14 C8 107.19(13)
O3 C15 O4 124.3(2)
O3 C15 C8 123.2(2)
O4 C15 C8 112.51(15)

loop_
_geom_bond_atom_site_label_1
_geom_bond_atom_site_label_2
_geom_bond_distance
O1 C9 1.195(2)
O2 C14 1.206(2)
N1 C14 1.390(2)
N1 C9 1.396(2)
N1 C10 1.504(2)
C1 C2 1.380(3)
C1 C6 1.384(3)
C1 C7 1.471(2)
C9 C7 1.506(2)
C7 C8 1.325(2)
C10 C13 1.511(3)
C10 C11 1.522(3)
C10 C12 1.522(3)
C2 C3 1.379(3)
C8 C15 1.483(3)
C8 C14 1.486(2)
C5 C4 1.363(4)
C5 C6 1.383(3)
C3 C4 1.369(3)
O4 C15 1.303(3)
O4 C16 1.444(3)
C15 O3 1.184(2)
